data_2235202
loop_
_publ_author_name
'Fang, Zheng'
'Zhang, Feng'
'Zou, Bao-hua'
'Guo, Kai'

_publ_section_title
;
 3-(2-Methyl-2-nitropropyl)-1<i>H</i>-indole
;
_journal_coeditor_code PV2541
_journal_issue 6
_journal_name_full 'Acta Crystallographica Section E'
_journal_page_first o1758
_journal_paper_doi 10.1107/S1600536812020582
_journal_volume 68
_journal_year 2012
_chemical_formula_iupac 'C12 H14 N2 O2'
_chemical_formula_moiety 'C12 H14 N2 O2'
_chemical_formula_sum 'C12 H14 N2 O2'
_chemical_formula_weight 218.25
_chemical_name_systematic
;
3-(2-Methyl-2-nitropropyl)-1<i>H</i>-indole
;
_space_group_IT_number 14
_symmetry_cell_setting monoclinic
_symmetry_space_group_name_Hall '-P 2yn'
_symmetry_space_group_name_H-M 'P 1 21/n 1'
_atom_sites_solution_hydrogens geom
_atom_sites_solution_primary direct
_atom_sites_solution_secondary difmap
_audit_creation_method SHELXL-97
_cell_angle_alpha 90.00
_cell_angle_beta 91.36(3)
_cell_angle_gamma 90.00
_cell_formula_units_Z 4
_cell_length_a 6.1170(12)
_cell_length_b 10.123(2)
_cell_length_c 18.868(4)
_cell_measurement_reflns_used 25
_cell_measurement_temperature 293(2)
_cell_measurement_theta_max 13
_cell_measurement_theta_min 9
_cell_volume 1168.0(4)
_computing_cell_refinement 'CAD-4 Software (Enraf--Nonius, 1989)'
_computing_data_collection 'CAD-4 Software (Enraf--Nonius, 1989)'
_computing_data_reduction 'XCAD4 (Harms & Wocadlo, 1995)'
_computing_molecular_graphics 'SHELXTL (Sheldrick, 2008)'
_computing_publication_material 'PLATON (Spek, 2009)'
_computing_structure_refinement 'SHELXL97 (Sheldrick, 2008)'
_computing_structure_solution 'SHELXS97 (Sheldrick, 2008)'
_diffrn_ambient_temperature 293(2)
_diffrn_measured_fraction_theta_full 1.000
_diffrn_measured_fraction_theta_max 1.000
_diffrn_measurement_device_type 'Enraf--Nonius CAD-4'
_diffrn_measurement_method \w/2\q
_diffrn_radiation_monochromator graphite
_diffrn_radiation_source 'fine-focus sealed tube'
_diffrn_radiation_type MoK\a
_diffrn_radiation_wavelength 0.71073
_diffrn_reflns_av_R_equivalents 0.0290
_diffrn_reflns_av_sigmaI/netI 0.0596
_diffrn_reflns_limit_h_max 7
_diffrn_reflns_limit_h_min 0
_diffrn_reflns_limit_k_max 12
_diffrn_reflns_limit_k_min 0
_diffrn_reflns_limit_l_max 22
_diffrn_reflns_limit_l_min -22
_diffrn_reflns_number 2354
_diffrn_reflns_theta_full 25.37
_diffrn_reflns_theta_max 25.37
_diffrn_reflns_theta_min 2.16
_diffrn_standards_decay_% 1
_diffrn_standards_interval_count 200
_diffrn_standards_interval_time 2
_diffrn_standards_number 3
_exptl_absorpt_coefficient_mu 0.086
_exptl_absorpt_correction_T_max 0.9915
_exptl_absorpt_correction_T_min 0.9830
_exptl_absorpt_correction_type psi-scan
_exptl_absorpt_process_details '(North <i>et al.</i>, 1968)'
_exptl_crystal_colour yellow
_exptl_crystal_density_diffrn 1.241
_exptl_crystal_density_method 'not measured'
_exptl_crystal_description block
_exptl_crystal_F_000 464
_exptl_crystal_size_max 0.20
_exptl_crystal_size_mid 0.20
_exptl_crystal_size_min 0.10
_refine_diff_density_max 0.136
_refine_diff_density_min -0.128
_refine_ls_extinction_coef 0.043(7)
_refine_ls_extinction_expression Fc^*^=kFc[1+0.001xFc^2^\l^3^/sin(2\q)]^-1/4^
_refine_ls_extinction_method 'SHELXL97 (Sheldrick, 2008)'
_refine_ls_goodness_of_fit_ref 1.001
_refine_ls_hydrogen_treatment constr
_refine_ls_matrix_type full
_refine_ls_number_parameters 146
_refine_ls_number_reflns 2141
_refine_ls_number_restraints 0
_refine_ls_restrained_S_all 1.001
_refine_ls_R_factor_all 0.1304
_refine_ls_R_factor_gt 0.0573
_refine_ls_shift/su_max 0.000
_refine_ls_shift/su_mean 0.000
_refine_ls_structure_factor_coef Fsqd
_refine_ls_weighting_details 'calc w=1/[\s^2^(Fo^2^)+(0.0840P)^2^] where P=(Fo^2^+2Fc^2^)/3'
_refine_ls_weighting_scheme calc
_refine_ls_wR_factor_gt 0.1391
_refine_ls_wR_factor_ref 0.1788
_reflns_number_gt 1089
_reflns_number_total 2141
_reflns_threshold_expression I>2sigma(I)
_cod_data_source_file pv2541.cif
_cod_data_source_block I
_cod_original_sg_symbol_H-M 'P 21/n'
_cod_database_code 2235202
_cod_database_fobs_code 2235202

loop_
_symmetry_equiv_pos_as_xyz
'x, y, z'
'-x+1/2, y+1/2, -z+1/2'
'-x, -y, -z'
'x-1/2, -y-1/2, z-1/2'

loop_
_atom_site_type_symbol
_atom_site_label
_atom_site_fract_x
_atom_site_fract_y
_atom_site_fract_z
_atom_site_U_iso_or_equiv
_atom_site_adp_type
_atom_site_calc_flag
_atom_site_refinement_flags
_atom_site_occupancy
_atom_site_symmetry_multiplicity
O O1 0.3793(4) 0.2257(3) 1.01215(14) 0.1125(10) Uani d . 1 1
C C1 0.3885(5) 0.3891(3) 0.78945(14) 0.0565(8) Uani d . 1 1
N N1 0.5544(5) 0.5489(3) 0.85178(14) 0.0795(9) Uani d . 1 1
H H1A 0.6445 0.6098 0.8650 0.095 Uiso calc R 1 1
O O2 0.1178(5) 0.3613(3) 1.02354(13) 0.0997(9) Uani d . 1 1
C C2 0.3631(5) 0.3039(3) 0.73199(16) 0.0680(9) Uani d . 1 1
H H2A 0.2434 0.2474 0.7288 0.082 Uiso calc R 1 1
N N2 0.2086(5) 0.2746(3) 0.99150(14) 0.0704(8) Uani d . 1 1
C C3 0.5157(7) 0.3042(4) 0.68028(18) 0.0818(11) Uani d . 1 1
H H3A 0.4991 0.2472 0.6419 0.098 Uiso calc R 1 1
C C4 0.6966(7) 0.3888(4) 0.68414(19) 0.0860(11) Uani d . 1 1
H H4A 0.7994 0.3858 0.6487 0.103 Uiso calc R 1 1
C C5 0.7254(6) 0.4763(4) 0.73929(19) 0.0784(10) Uani d . 1 1
H H5A 0.8442 0.5335 0.7418 0.094 Uiso calc R 1 1
C C6 0.5676(5) 0.4748(3) 0.79116(16) 0.0651(8) Uani d . 1 1
C C7 0.3738(6) 0.5096(3) 0.88767(17) 0.0742(10) Uani d . 1 1
H H7A 0.3307 0.5450 0.9306 0.089 Uiso calc R 1 1
C C8 0.2668(5) 0.4125(3) 0.85229(14) 0.0593(8) Uani d . 1 1
C C9 0.0639(5) 0.3434(3) 0.87513(15) 0.0681(9) Uani d . 1 1
H H9A -0.0179 0.3157 0.8330 0.082 Uiso calc R 1 1
H H9B -0.0259 0.4065 0.9000 0.082 Uiso calc R 1 1
C C10 0.0990(4) 0.2237(3) 0.92255(15) 0.0594(8) Uani d . 1 1
C C11 -0.1206(5) 0.1680(4) 0.9453(2) 0.0956(13) Uani d . 1 1
H H11A -0.2075 0.2377 0.9646 0.143 Uiso calc R 1 1
H H11B -0.0964 0.1010 0.9806 0.143 Uiso calc R 1 1
H H11C -0.1961 0.1303 0.9049 0.143 Uiso calc R 1 1
C C12 0.2438(5) 0.1190(3) 0.89062(18) 0.0751(10) Uani d . 1 1
H H12A 0.3789 0.1583 0.8767 0.113 Uiso calc R 1 1
H H12B 0.1709 0.0811 0.8498 0.113 Uiso calc R 1 1
H H12C 0.2732 0.0511 0.9251 0.113 Uiso calc R 1 1

loop_
_atom_site_aniso_label
_atom_site_aniso_U_11
_atom_site_aniso_U_22
_atom_site_aniso_U_33
_atom_site_aniso_U_12
_atom_site_aniso_U_13
_atom_site_aniso_U_23
O1 0.0832(17) 0.165(3) 0.0884(18) 0.013(2) -0.0211(15) -0.0015(18)
C1 0.0663(19) 0.0544(17) 0.0482(17) 0.0097(16) -0.0089(14) -0.0007(14)
N1 0.103(2) 0.0663(18) 0.0686(18) -0.0168(17) -0.0142(16) -0.0007(15)
O2 0.131(2) 0.104(2) 0.0646(15) 0.0075(17) 0.0064(14) -0.0244(15)
C2 0.085(2) 0.065(2) 0.0542(18) 0.0045(18) -0.0038(16) -0.0053(16)
N2 0.0663(18) 0.087(2) 0.0576(16) -0.0094(17) 0.0052(14) 0.0047(16)
C3 0.115(3) 0.073(2) 0.0575(19) 0.018(2) 0.005(2) -0.0036(18)
C4 0.099(3) 0.094(3) 0.066(2) 0.024(3) 0.015(2) 0.019(2)
C5 0.080(2) 0.079(2) 0.076(2) 0.001(2) -0.007(2) 0.024(2)
C6 0.079(2) 0.0619(19) 0.0543(18) 0.0063(19) -0.0058(17) 0.0084(16)
C7 0.099(3) 0.069(2) 0.0540(19) 0.004(2) -0.0044(19) -0.0060(17)
C8 0.072(2) 0.0553(18) 0.0500(17) 0.0110(17) -0.0094(15) -0.0021(15)
C9 0.0590(19) 0.091(2) 0.0543(18) 0.0182(18) -0.0052(14) -0.0103(17)
C10 0.0523(17) 0.071(2) 0.0552(17) -0.0026(16) -0.0003(14) -0.0109(15)
C11 0.062(2) 0.117(3) 0.108(3) -0.020(2) 0.020(2) -0.020(3)
C12 0.075(2) 0.068(2) 0.083(2) -0.0041(18) 0.0151(18) -0.0052(18)

loop_
_atom_type_symbol
_atom_type_description
_atom_type_scat_dispersion_real
_atom_type_scat_dispersion_imag
_atom_type_scat_source
C C 0.0033 0.0016 'International Tables Vol C Tables 4.2.6.8 and 6.1.1.4'
H H 0.0000 0.0000 'International Tables Vol C Tables 4.2.6.8 and 6.1.1.4'
N N 0.0061 0.0033 'International Tables Vol C Tables 4.2.6.8 and 6.1.1.4'
O O 0.0106 0.0060 'International Tables Vol C Tables 4.2.6.8 and 6.1.1.4'

loop_
_geom_angle_atom_site_label_1
_geom_angle_atom_site_label_2
_geom_angle_atom_site_label_3
_geom_angle
C2 C1 C6 118.4(3)
C2 C1 C8 134.1(3)
C6 C1 C8 107.5(3)
C7 N1 C6 108.5(3)
C7 N1 H1A 125.7
C6 N1 H1A 125.7
C3 C2 C1 119.3(3)
C3 C2 H2A 120.3
C1 C2 H2A 120.3
O2 N2 O1 122.6(3)
O2 N2 C10 118.0(3)
O1 N2 C10 119.3(3)
C2 C3 C4 121.1(3)
C2 C3 H3A 119.4
C4 C3 H3A 119.4
C5 C4 C3 121.4(3)
C5 C4 H4A 119.3
C3 C4 H4A 119.3
C4 C5 C6 116.6(4)
C4 C5 H5A 121.7
C6 C5 H5A 121.7
N1 C6 C5 129.5(3)
N1 C6 C1 107.3(3)
C5 C6 C1 123.2(3)
C8 C7 N1 110.8(3)
C8 C7 H7A 124.6
N1 C7 H7A 124.6
C7 C8 C1 105.9(3)
C7 C8 C9 126.4(3)
C1 C8 C9 127.7(3)
C8 C9 C10 115.8(2)
C8 C9 H9A 108.3
C10 C9 H9A 108.3
C8 C9 H9B 108.3
C10 C9 H9B 108.3
H9A C9 H9B 107.4
C12 C10 C9 113.6(2)
C12 C10 C11 112.3(3)
C9 C10 C11 110.3(3)
C12 C10 N2 108.9(2)
C9 C10 N2 106.5(2)
C11 C10 N2 104.8(2)
C10 C11 H11A 109.5
C10 C11 H11B 109.5
H11A C11 H11B 109.5
C10 C11 H11C 109.5
H11A C11 H11C 109.5
H11B C11 H11C 109.5
C10 C12 H12A 109.5
C10 C12 H12B 109.5
H12A C12 H12B 109.5
C10 C12 H12C 109.5
H12A C12 H12C 109.5
H12B C12 H12C 109.5

loop_
_geom_bond_atom_site_label_1
_geom_bond_atom_site_label_2
_geom_bond_distance
O1 N2 1.212(3)
C1 C2 1.391(4)
C1 C6 1.397(4)
C1 C8 1.435(4)
N1 C7 1.369(4)
N1 C6 1.372(4)
N1 H1A 0.8600
O2 N2 1.208(3)
C2 C3 1.366(4)
C2 H2A 0.9300
N2 C10 1.538(4)
C3 C4 1.400(5)
C3 H3A 0.9300
C4 C5 1.374(5)
C4 H4A 0.9300
C5 C6 1.391(5)
C5 H5A 0.9300
C7 C8 1.349(4)
C7 H7A 0.9300
C8 C9 1.497(4)
C9 C10 1.519(4)
C9 H9A 0.9700
C9 H9B 0.9700
C10 C12 1.516(4)
C10 C11 1.528(4)
C11 H11A 0.9600
C11 H11B 0.9600
C11 H11C 0.9600
C12 H12A 0.9600
C12 H12B 0.9600
C12 H12C 0.9600

loop_
_geom_hbond_atom_site_label_D
_geom_hbond_atom_site_label_H
_geom_hbond_atom_site_label_A
_geom_hbond_site_symmetry_A
_geom_hbond_distance_DH
_geom_hbond_distance_HA
_geom_hbond_distance_DA
_geom_hbond_angle_DHA
_geom_hbond_publ_flag
N1 H1A O2 3_667 0.86 2.55 3.187(4) 132 yes

loop_
_geom_torsion_atom_site_label_1
_geom_torsion_atom_site_label_2
_geom_torsion_atom_site_label_3
_geom_torsion_atom_site_label_4
_geom_torsion
C6 C1 C2 C3 1.7(4)
C8 C1 C2 C3 -178.4(3)
C1 C2 C3 C4 -0.1(5)
C2 C3 C4 C5 -1.2(5)
C3 C4 C5 C6 0.9(5)
C7 N1 C6 C5 -178.0(3)
C7 N1 C6 C1 0.8(3)
C4 C5 C6 N1 179.4(3)
C4 C5 C6 C1 0.8(4)
C2 C1 C6 N1 179.1(3)
C8 C1 C6 N1 -0.9(3)
C2 C1 C6 C5 -2.0(4)
C8 C1 C6 C5 178.0(3)
C6 N1 C7 C8 -0.4(4)
N1 C7 C8 C1 -0.1(3)
N1 C7 C8 C9 179.3(3)
C2 C1 C8 C7 -179.3(3)
C6 C1 C8 C7 0.6(3)
C2 C1 C8 C9 1.2(5)
C6 C1 C8 C9 -178.8(3)
C7 C8 C9 C10 -87.7(4)
C1 C8 C9 C10 91.6(3)
C8 C9 C10 C12 -56.2(3)
C8 C9 C10 C11 176.7(3)
C8 C9 C10 N2 63.6(3)
O2 N2 C10 C12 178.4(3)
O1 N2 C10 C12 -2.7(4)
O2 N2 C10 C9 55.6(3)
O1 N2 C10 C9 -125.5(3)
O2 N2 C10 C11 -61.3(4)
O1 N2 C10 C11 117.6(3)

loop_
_cod_related_entry_id
_cod_related_entry_database
_cod_related_entry_code
1 ChemSpider 14986237
